data_7714078
loop_
_publ_author_name
'Wang, Li-Xin'
'Wu, Xiao-Fan'
'Jin, Xinxin'
'Li, Jia-Yi'
'Wang, Bingwu'
'Liu, Jiyan'
'Xiang, Jing'
'Gao, Song'

_publ_section_title
;
 Slow Magnetic Relaxation in 8-Coordinate Mn(II) Compounds
;
_journal_name_full 'Dalton Transactions'
_journal_paper_doi 10.1039/D3DT02307A
_journal_year 2023
_chemical_formula_moiety 'C44 H52 Mn N8 O4, 2(Cl O4), H2 O'
_chemical_formula_sum 'C44 H54 Cl2 Mn N8 O13'
_chemical_formula_weight 1028.79
_space_group_crystal_system monoclinic
_space_group_IT_number 14
_space_group_name_Hall '-P 2yn'
_space_group_name_H-M_alt 'P 1 21/n 1'
_atom_sites_solution_hydrogens mixed
_audit_creation_date 2021-08-29
_audit_creation_method
;
Olex2 1.5
(compiled 2021.07.19 svn.r715e62df for OlexSys, GUI svn.r6380)
;
_audit_update_record
;
2022-09-17 deposited with the CCDC.	2023-09-29 downloaded from the CCDC.
;
_cell_angle_alpha 90
_cell_angle_beta 106.152(2)
_cell_angle_gamma 90
_cell_formula_units_Z 4
_cell_length_a 13.8971(2)
_cell_length_b 21.2744(3)
_cell_length_c 16.6480(3)
_cell_measurement_reflns_used 11448
_cell_measurement_temperature 100.00(10)
_cell_measurement_theta_max 73.3930
_cell_measurement_theta_min 4.1450
_cell_volume 4727.74(14)
_computing_molecular_graphics 'Olex2 1.5 (Dolomanov et al., 2009)'
_computing_publication_material 'Olex2 1.5 (Dolomanov et al., 2009)'
_computing_structure_refinement 'SHELXL 2018/3 (Sheldrick, 2015)'
_diffrn_ambient_temperature 100.00(10)
_diffrn_measured_fraction_theta_full 0.999
_diffrn_measured_fraction_theta_max 0.974
_diffrn_measurement_device_type 'multiwire proportional'
_diffrn_measurement_method 'phi and omega scans'
_diffrn_radiation_monochromator graphite
_diffrn_radiation_type CuK\a
_diffrn_radiation_wavelength 1.54178
_diffrn_reflns_av_R_equivalents 0.0313
_diffrn_reflns_av_unetI/netI 0.0409
_diffrn_reflns_Laue_measured_fraction_full 0.999
_diffrn_reflns_Laue_measured_fraction_max 0.974
_diffrn_reflns_limit_h_max 13
_diffrn_reflns_limit_h_min -17
_diffrn_reflns_limit_k_max 26
_diffrn_reflns_limit_k_min -21
_diffrn_reflns_limit_l_max 19
_diffrn_reflns_limit_l_min -20
_diffrn_reflns_number 19999
_diffrn_reflns_point_group_measured_fraction_full 0.999
_diffrn_reflns_point_group_measured_fraction_max 0.974
_diffrn_reflns_theta_full 67.679
_diffrn_reflns_theta_max 73.536
_diffrn_reflns_theta_min 3.457
_exptl_absorpt_coefficient_mu 3.926
_exptl_absorpt_correction_T_max 1.00000
_exptl_absorpt_correction_T_min 0.49309
_exptl_absorpt_correction_type multi-scan
_exptl_absorpt_process_details
;
CrysAlisPro 1.171.38.43f (Rigaku Oxford Diffraction, 2015)
Empirical absorption correction using spherical harmonics,
 implemented in SCALE3 ABSPACK scaling algorithm
;
_exptl_crystal_colour colourless
_exptl_crystal_colour_primary colourless
_exptl_crystal_density_diffrn 1.445
_exptl_crystal_description block
_exptl_crystal_F_000 2148
_exptl_crystal_size_max 0.12
_exptl_crystal_size_mid 0.11
_exptl_crystal_size_min 0.11
_refine_diff_density_max 0.363
_refine_diff_density_min -0.500
_refine_diff_density_rms 0.065
_refine_ls_extinction_method none
_refine_ls_goodness_of_fit_ref 1.036
_refine_ls_hydrogen_treatment mixed
_refine_ls_matrix_type full
_refine_ls_number_parameters 625
_refine_ls_number_reflns 9288
_refine_ls_number_restraints 1764
_refine_ls_restrained_S_all 0.948
_refine_ls_R_factor_all 0.0435
_refine_ls_R_factor_gt 0.0373
_refine_ls_shift/su_max 0.000
_refine_ls_shift/su_mean 0.000
_refine_ls_structure_factor_coef Fsqd
_refine_ls_weighting_details 'w=1/[\s^2^(Fo^2^)+(0.0432P)^2^+3.4031P] where P=(Fo^2^+2Fc^2^)/3'
_refine_ls_weighting_scheme calc
_refine_ls_wR_factor_gt 0.0949
_refine_ls_wR_factor_ref 0.0985
_reflns_Friedel_coverage 0.000
_reflns_number_gt 8189
_reflns_number_total 9288
_reflns_threshold_expression 'I > 2\s(I)'
_cod_data_source_file d3dt02307a2.cif
_cod_data_source_block 1234
_cod_database_code 7714078
_shelx_shelxl_version_number 2018/3
_shelx_space_group_comment
;
The symmetry employed for this shelxl refinement is uniquely defined
by the following loop, which should always be used as a source of
symmetry information in preference to the above space-group names.
They are only intended as comments.
;
_shelx_estimated_absorpt_t_max 0.672
_shelx_estimated_absorpt_t_min 0.650
_olex2_refinement_description
;
1. Fixed Uiso
 At 1.2 times of:
  All C(H) groups, All C(H,H) groups, All N(H) groups
 At 1.5 times of:
  All C(H,H,H) groups
2. Uiso/Uaniso restraints and constraints
All non-hydrogen atoms have similar U: within 3.8A with sigma of 0.02 and sigma
for terminal atoms of 0.04 within 3.8A
3.a Secondary CH2 refined with riding coordinates:
 C20(H20A,H20B), C42(H42A,H42B), C43(H43A,H43B), C26(H26A,H26B), C25(H25A,
 H25B), C4(H4A,H4B), C41(H41A,H41B), C19(H19A,H19B), C21(H21A,H21B), C2(H2A,
 H2B), C24(H24A,H24B), C3(H3A,H3B)
3.b Aromatic/amide H refined with riding coordinates:
 N4(H4), N8(H8), N3(H3), C35(H35), C7(H7), N7(H7A), C36(H36), C29(H29),
 C38(H38), C37(H37), C16(H16), C13(H13), C15(H15), C8(H8A), C14(H14), C30(H30)
3.c Idealised Me refined as rotating group:
 C44(H44A,H44B,H44C), C22(H22A,H22B,H22C), C23(H23A,H23B,H23C), C1(H1A,H1B,H1C)
;
_olex2_submission_special_instructions 'No special instructions were received'

loop_
_space_group_symop_operation_xyz
'x, y, z'
'-x+1/2, y+1/2, -z+1/2'
'-x, -y, -z'
'x-1/2, -y-1/2, z-1/2'

loop_
_atom_site_label
_atom_site_type_symbol
_atom_site_fract_x
_atom_site_fract_y
_atom_site_fract_z
_atom_site_U_iso_or_equiv
_atom_site_adp_type
_atom_site_occupancy
_atom_site_site_symmetry_order
_atom_site_calc_flag
_atom_site_refinement_flags_posn
_atom_site_refinement_flags_adp
_atom_site_refinement_flags_occupancy
_atom_site_disorder_assembly
_atom_site_disorder_group
Mn1 Mn 0.50675(2) 0.20589(2) 0.88761(2) 0.01103(8) Uani 1 1 d . U . . .
Cl2 Cl 0.02139(4) 0.09836(2) 0.90580(3) 0.01697(10) Uani 1 1 d . U . . .
O1 O 0.40556(11) 0.29169(7) 0.90410(8) 0.0159(3) Uani 1 1 d . U . . .
O3 O 0.62581(10) 0.27589(7) 0.86042(8) 0.0154(3) Uani 1 1 d . U . . .
O4 O 0.43549(11) 0.13996(7) 0.97051(9) 0.0178(3) Uani 1 1 d . U . . .
N4 N 0.71313(13) 0.08297(9) 0.79997(11) 0.0188(4) Uani 1 1 d . U . . .
H4 H 0.774171 0.069880 0.825037 0.023 Uiso 1 1 calc R U . . .
N5 N 0.36312(12) 0.15398(8) 0.81084(10) 0.0122(3) Uani 1 1 d . U . . .
N2 N 0.55193(12) 0.24485(8) 1.02255(10) 0.0115(3) Uani 1 1 d . U . . .
C34 C 0.36313(15) 0.21870(9) 0.60735(12) 0.0139(4) Uani 1 1 d . U . . .
N6 N 0.46492(12) 0.23646(8) 0.74935(10) 0.0116(3) Uani 1 1 d . U . . .
N8 N 0.30405(13) 0.08280(9) 0.98354(11) 0.0187(4) Uani 1 1 d . U . . .
H8 H 0.250269 0.061022 0.958391 0.022 Uiso 1 1 calc R U . . .
N3 N 0.38896(13) 0.37572(8) 0.98238(10) 0.0152(3) Uani 1 1 d . U . . .
H3 H 0.403233 0.392452 1.032669 0.018 Uiso 1 1 calc R U . . .
N1 N 0.64859(12) 0.15517(8) 0.96890(10) 0.0124(3) Uani 1 1 d . U . . .
C5 C 0.65656(15) 0.10721(9) 0.84480(12) 0.0151(4) Uani 1 1 d . U . . .
O10 O 0.08885(12) 0.04748(8) 0.94195(12) 0.0324(4) Uani 1 1 d . U . . .
C35 C 0.28119(15) 0.18410(9) 0.55377(12) 0.0149(4) Uani 1 1 d . U . . .
H35 H 0.260885 0.192967 0.495552 0.018 Uiso 1 1 calc R U . . .
C27 C 0.35572(15) 0.11211(9) 0.93837(12) 0.0146(4) Uani 1 1 d . U . . .
C31 C 0.25808(14) 0.12581(9) 0.67328(12) 0.0140(4) Uani 1 1 d . U . . .
C20 C 0.27610(15) 0.46660(9) 0.94018(12) 0.0163(4) Uani 1 1 d . U . . .
H20A H 0.240984 0.491492 0.890416 0.020 Uiso 1 1 calc R U . . .
H20B H 0.330161 0.493170 0.975206 0.020 Uiso 1 1 calc R U . . .
C7 C 0.77894(15) 0.07784(9) 0.98917(13) 0.0161(4) Uani 1 1 d . U . . .
H7 H 0.814247 0.048359 0.965203 0.019 Uiso 1 1 calc R U . . .
C6 C 0.69930(15) 0.11310(9) 0.93818(12) 0.0142(4) Uani 1 1 d . U . . .
C28 C 0.31484(14) 0.11264(9) 0.84461(12) 0.0141(4) Uani 1 1 d . U . . .
N7 N 0.66502(13) 0.34475(8) 0.77011(10) 0.0152(3) Uani 1 1 d . U . . .
H7A H 0.646769 0.361179 0.719614 0.018 Uiso 1 1 calc R U . . .
C11 C 0.62102(14) 0.21322(9) 1.08143(12) 0.0124(4) Uani 1 1 d . U . . .
C36 C 0.23220(14) 0.13892(9) 0.58485(12) 0.0147(4) Uani 1 1 d . U . . .
H36 H 0.180116 0.115632 0.547716 0.018 Uiso 1 1 calc R U . . .
C29 C 0.23656(15) 0.07512(9) 0.79656(13) 0.0159(4) Uani 1 1 d . U . . .
H29 H 0.203654 0.045641 0.822699 0.019 Uiso 1 1 calc R U . . .
C12 C 0.64348(15) 0.22660(9) 1.16748(12) 0.0137(4) Uani 1 1 d . U . . .
C39 C 0.51872(14) 0.27850(9) 0.72182(12) 0.0129(4) Uani 1 1 d . U . . .
C17 C 0.50204(14) 0.29121(9) 1.04575(12) 0.0125(4) Uani 1 1 d . U . . .
C38 C 0.49738(15) 0.29451(9) 0.63655(12) 0.0149(4) Uani 1 1 d . U . . .
H38 H 0.536225 0.325313 0.618428 0.018 Uiso 1 1 calc R U . . .
O12 O -0.06749(13) 0.07169(9) 0.85120(12) 0.0376(4) Uani 1 1 d . U . . .
C37 C 0.41913(15) 0.26473(9) 0.57974(12) 0.0151(4) Uani 1 1 d . U . . .
H37 H 0.403177 0.275335 0.522100 0.018 Uiso 1 1 calc R U . . .
C33 C 0.38987(14) 0.20715(9) 0.69419(11) 0.0115(4) Uani 1 1 d . U . . .
C9 C 0.75239(14) 0.13162(9) 1.10908(12) 0.0142(4) Uani 1 1 d . U . . .
C40 C 0.60772(15) 0.30100(9) 0.79034(12) 0.0131(4) Uani 1 1 d . U . . .
C16 C 0.51844(15) 0.30837(9) 1.13042(12) 0.0146(4) Uani 1 1 d . U . . .
H16 H 0.481701 0.341893 1.145414 0.018 Uiso 1 1 calc R U . . .
C10 C 0.67511(14) 0.16492(9) 1.05197(12) 0.0128(4) Uani 1 1 d . U . . .
C32 C 0.33581(14) 0.16077(9) 0.72713(12) 0.0132(4) Uani 1 1 d . U . . .
C13 C 0.72278(15) 0.19182(10) 1.22427(12) 0.0157(4) Uani 1 1 d . U . . .
H13 H 0.739271 0.200711 1.282431 0.019 Uiso 1 1 calc R U . . .
C15 C 0.58880(15) 0.27564(10) 1.19128(12) 0.0157(4) Uani 1 1 d . U . . .
H15 H 0.600189 0.286126 1.248641 0.019 Uiso 1 1 calc R U . . .
C42 C 0.84423(15) 0.32114(10) 0.83593(13) 0.0186(4) Uani 1 1 d . U . . .
H42A H 0.854846 0.315901 0.779928 0.022 Uiso 1 1 calc R U . . .
H42B H 0.826476 0.279527 0.854314 0.022 Uiso 1 1 calc R U . . .
C8 C 0.80467(15) 0.08694(9) 1.07455(13) 0.0163(4) Uani 1 1 d . U . . .
H8A H 0.857489 0.063184 1.110066 0.020 Uiso 1 1 calc R U . . .
C43 C 0.94168(16) 0.34371(10) 0.89707(14) 0.0202(4) Uani 1 1 d . U . . .
H43A H 0.956460 0.386911 0.881846 0.024 Uiso 1 1 calc R U . . .
H43B H 0.933330 0.345026 0.954200 0.024 Uiso 1 1 calc R U . . .
C14 C 0.77440(15) 0.14659(10) 1.19632(12) 0.0162(4) Uani 1 1 d . U . . .
H14 H 0.826183 0.124409 1.235338 0.019 Uiso 1 1 calc R U . . .
C30 C 0.20854(15) 0.08185(9) 0.71116(13) 0.0160(4) Uani 1 1 d . U . . .
H30 H 0.155817 0.056913 0.677629 0.019 Uiso 1 1 calc R U . . .
C18 C 0.42789(14) 0.32056(9) 0.97181(12) 0.0130(4) Uani 1 1 d . U . . .
C26 C 0.33629(16) 0.08665(11) 1.07469(12) 0.0204(4) Uani 1 1 d . U . . .
H26A H 0.281505 0.071183 1.096837 0.025 Uiso 1 1 calc R U . . .
H26B H 0.348432 0.131278 1.091278 0.025 Uiso 1 1 calc R U . . .
O11 O 0.06949(16) 0.13883(9) 0.86122(13) 0.0413(5) Uani 1 1 d . U . . .
C25 C 0.43064(16) 0.04912(10) 1.11440(13) 0.0205(4) Uani 1 1 d . U . . .
H25A H 0.485312 0.063063 1.091090 0.025 Uiso 1 1 calc R U . . .
H25B H 0.418047 0.003971 1.101180 0.025 Uiso 1 1 calc R U . . .
C4 C 0.67398(17) 0.07803(11) 0.70885(13) 0.0208(4) Uani 1 1 d . U . . .
H4A H 0.606122 0.059308 0.694943 0.025 Uiso 1 1 calc R U . . .
H4B H 0.717485 0.049409 0.687613 0.025 Uiso 1 1 calc R U . . .
C41 C 0.75741(15) 0.36631(9) 0.82935(12) 0.0160(4) Uani 1 1 d . U . . .
H41A H 0.746087 0.371130 0.885170 0.019 Uiso 1 1 calc R U . . .
H41B H 0.775348 0.408069 0.811578 0.019 Uiso 1 1 calc R U . . .
C19 C 0.32266(15) 0.40923(10) 0.91180(12) 0.0170(4) Uani 1 1 d . U . . .
H19A H 0.268838 0.380528 0.881179 0.020 Uiso 1 1 calc R U . . .
H19B H 0.361243 0.422498 0.872884 0.020 Uiso 1 1 calc R U . . .
C21 C 0.20237(16) 0.45065(10) 0.98971(13) 0.0199(4) Uani 1 1 d . U . . .
H21A H 0.152554 0.420218 0.957450 0.024 Uiso 1 1 calc R U . . .
H21B H 0.238954 0.430251 1.042885 0.024 Uiso 1 1 calc R U . . .
C44 C 1.02946(18) 0.30091(12) 0.89659(17) 0.0309(5) Uani 1 1 d . U . . .
H44A H 1.013428 0.257633 0.908395 0.046 Uiso 1 1 calc R U . . .
H44B H 1.089331 0.314897 0.939494 0.046 Uiso 1 1 calc R U . . .
H44C H 1.042055 0.302687 0.841566 0.046 Uiso 1 1 calc R U . . .
C22 C 0.14784(18) 0.50816(12) 1.00897(15) 0.0273(5) Uani 1 1 d . U . . .
H22A H 0.196637 0.537971 1.042283 0.041 Uiso 1 1 calc R U . . .
H22B H 0.101136 0.495390 1.040503 0.041 Uiso 1 1 calc R U . . .
H22C H 0.110595 0.528206 0.956535 0.041 Uiso 1 1 calc R U . . .
C2 C 0.77035(18) 0.17200(11) 0.67536(15) 0.0262(5) Uani 1 1 d . U . . .
H2A H 0.815547 0.141343 0.659631 0.031 Uiso 1 1 calc R U . . .
H2B H 0.799674 0.182988 0.734959 0.031 Uiso 1 1 calc R U . . .
O13 O -0.00462(16) 0.13220(10) 0.97105(12) 0.0426(5) Uani 1 1 d . U . . .
C23 C 0.55753(19) 0.02288(14) 1.25221(16) 0.0342(6) Uani 1 1 d . U . . .
H23A H 0.548034 -0.022081 1.239697 0.051 Uiso 1 1 calc R U . . .
H23B H 0.573088 0.029324 1.312760 0.051 Uiso 1 1 calc R U . . .
H23C H 0.612971 0.038623 1.232151 0.051 Uiso 1 1 calc R U . . .
C24 C 0.46212(18) 0.05821(12) 1.20880(14) 0.0273(5) Uani 1 1 d . U . . .
H24A H 0.472474 0.103596 1.221376 0.033 Uiso 1 1 calc R U . . .
H24B H 0.407337 0.043683 1.231605 0.033 Uiso 1 1 calc R U . . .
C3 C 0.66849(17) 0.14149(11) 0.66482(13) 0.0215(4) Uani 1 1 d . U . . .
H3A H 0.635587 0.135608 0.604413 0.026 Uiso 1 1 calc R U . . .
H3B H 0.626175 0.170298 0.687083 0.026 Uiso 1 1 calc R U . . .
C1 C 0.7643(2) 0.23114(12) 0.62228(16) 0.0316(5) Uani 1 1 d . U . . .
H1A H 0.738650 0.220183 0.562977 0.047 Uiso 1 1 calc R U . . .
H1B H 0.831214 0.249649 0.632579 0.047 Uiso 1 1 calc R U . . .
H1C H 0.719177 0.261546 0.637213 0.047 Uiso 1 1 calc R U . . .
O2 O 0.56927(10) 0.12512(7) 0.81315(9) 0.0168(3) Uani 1 1 d . U . . .
Cl1 Cl 0.04480(3) 0.01895(2) 0.33829(3) 0.01710(11) Uani 1 1 d . U . . .
O5 O 0.61626(13) 0.43563(8) 0.63746(10) 0.0259(3) Uani 1 1 d . U . . .
H5A H 0.596(2) 0.4714(17) 0.657(2) 0.043(9) Uiso 1 1 d . . . . .
H5B H 0.586(3) 0.4352(17) 0.585(2) 0.050(10) Uiso 1 1 d . . . . .
O6 O 0.06449(13) 0.06915(8) 0.39854(10) 0.0285(4) Uani 1 1 d . U . . .
O9 O -0.03977(12) 0.03434(8) 0.26840(10) 0.0252(3) Uani 1 1 d . U . . .
O7 O 0.02174(13) -0.03801(9) 0.37701(11) 0.0344(4) Uani 1 1 d . U . . .
O8 O 0.13170(12) 0.00858(8) 0.30927(11) 0.0292(4) Uani 1 1 d . U . . .

loop_
_atom_site_aniso_label
_atom_site_aniso_U_11
_atom_site_aniso_U_22
_atom_site_aniso_U_33
_atom_site_aniso_U_23
_atom_site_aniso_U_13
_atom_site_aniso_U_12
Mn1 0.00997(15) 0.01311(15) 0.00894(15) -0.00021(11) 0.00084(11) -0.00020(11)
Cl2 0.0161(2) 0.0181(2) 0.0167(2) -0.00123(17) 0.00448(17) 0.00158(18)
O1 0.0151(7) 0.0180(7) 0.0134(7) -0.0023(5) 0.0019(5) 0.0034(5)
O3 0.0146(7) 0.0176(7) 0.0131(6) 0.0016(5) 0.0024(5) -0.0025(5)
O4 0.0164(7) 0.0204(7) 0.0156(7) 0.0010(5) 0.0029(6) -0.0062(6)
N4 0.0153(8) 0.0243(9) 0.0163(8) -0.0006(7) 0.0035(7) 0.0064(7)
N5 0.0104(7) 0.0140(7) 0.0113(7) -0.0005(6) 0.0012(6) 0.0013(6)
N2 0.0101(7) 0.0128(7) 0.0107(7) -0.0012(6) 0.0012(6) -0.0012(6)
C34 0.0136(9) 0.0145(9) 0.0130(9) -0.0007(7) 0.0027(7) 0.0023(7)
N6 0.0096(7) 0.0130(7) 0.0111(7) 0.0004(6) 0.0013(6) 0.0011(6)
N8 0.0143(8) 0.0255(9) 0.0153(8) 0.0035(7) 0.0024(7) -0.0046(7)
N3 0.0162(8) 0.0169(8) 0.0113(7) -0.0011(6) 0.0016(6) 0.0037(7)
N1 0.0111(7) 0.0133(7) 0.0119(7) 0.0011(6) 0.0014(6) -0.0005(6)
C5 0.0164(9) 0.0136(9) 0.0149(9) 0.0006(7) 0.0038(8) 0.0012(7)
O10 0.0161(8) 0.0274(9) 0.0471(10) 0.0154(8) -0.0020(7) 0.0037(7)
C35 0.0147(9) 0.0180(9) 0.0100(8) -0.0026(7) 0.0000(7) 0.0022(8)
C27 0.0134(9) 0.0149(9) 0.0156(9) 0.0012(7) 0.0043(7) -0.0004(7)
C31 0.0103(9) 0.0149(9) 0.0163(9) -0.0042(7) 0.0028(7) 0.0011(7)
C20 0.0166(9) 0.0153(9) 0.0152(9) 0.0004(7) 0.0014(8) 0.0011(8)
C7 0.0134(9) 0.0156(9) 0.0191(10) 0.0010(8) 0.0042(8) 0.0018(8)
C6 0.0132(9) 0.0141(9) 0.0151(9) 0.0005(7) 0.0035(7) -0.0007(7)
C28 0.0113(9) 0.0153(9) 0.0157(9) -0.0001(7) 0.0038(7) 0.0005(7)
N7 0.0147(8) 0.0170(8) 0.0125(7) 0.0018(6) 0.0015(6) -0.0031(7)
C11 0.0110(9) 0.0133(8) 0.0118(9) 0.0015(7) 0.0013(7) -0.0029(7)
C36 0.0110(9) 0.0175(9) 0.0124(9) -0.0033(7) -0.0020(7) 0.0019(7)
C29 0.0138(9) 0.0148(9) 0.0199(10) -0.0011(7) 0.0062(8) -0.0012(8)
C12 0.0133(9) 0.0148(9) 0.0120(9) 0.0017(7) 0.0017(7) -0.0021(7)
C39 0.0123(9) 0.0132(8) 0.0133(9) 0.0006(7) 0.0037(7) 0.0017(7)
C17 0.0111(9) 0.0152(9) 0.0108(9) -0.0005(7) 0.0023(7) -0.0012(7)
C38 0.0146(9) 0.0163(9) 0.0129(9) 0.0018(7) 0.0026(7) -0.0002(7)
O12 0.0208(8) 0.0423(11) 0.0406(10) -0.0149(9) -0.0067(8) 0.0049(8)
C37 0.0158(9) 0.0174(9) 0.0111(8) 0.0010(7) 0.0024(7) 0.0018(8)
C33 0.0098(9) 0.0131(8) 0.0101(8) -0.0005(7) 0.0002(7) 0.0021(7)
C9 0.0120(9) 0.0139(9) 0.0146(9) 0.0024(7) 0.0004(7) -0.0016(7)
C40 0.0130(9) 0.0138(9) 0.0127(9) -0.0006(7) 0.0038(7) 0.0009(7)
C16 0.0152(9) 0.0157(9) 0.0133(9) -0.0018(7) 0.0043(7) -0.0008(8)
C10 0.0106(9) 0.0127(8) 0.0142(9) 0.0013(7) 0.0023(7) -0.0016(7)
C32 0.0125(9) 0.0128(8) 0.0153(9) -0.0012(7) 0.0051(7) 0.0017(7)
C13 0.0157(9) 0.0185(9) 0.0098(8) 0.0024(7) -0.0015(7) -0.0030(8)
C15 0.0168(9) 0.0177(9) 0.0126(9) -0.0010(7) 0.0041(7) -0.0032(8)
C42 0.0150(10) 0.0189(10) 0.0198(10) -0.0029(8) 0.0016(8) -0.0013(8)
C8 0.0128(9) 0.0153(9) 0.0187(10) 0.0031(7) 0.0010(8) 0.0008(8)
C43 0.0165(10) 0.0185(10) 0.0244(11) -0.0016(8) 0.0034(8) -0.0014(8)
C14 0.0138(9) 0.0178(9) 0.0137(9) 0.0038(7) -0.0017(7) -0.0006(8)
C30 0.0129(9) 0.0154(9) 0.0190(10) -0.0032(8) 0.0034(8) -0.0002(7)
C18 0.0105(9) 0.0161(9) 0.0123(9) -0.0019(7) 0.0033(7) -0.0019(7)
C26 0.0180(10) 0.0298(11) 0.0136(9) 0.0023(8) 0.0046(8) -0.0018(9)
O11 0.0518(12) 0.0288(9) 0.0563(12) 0.0150(9) 0.0366(10) 0.0078(9)
C25 0.0216(10) 0.0221(10) 0.0171(10) 0.0020(8) 0.0044(8) -0.0018(9)
C4 0.0220(11) 0.0247(11) 0.0168(10) -0.0029(8) 0.0072(8) 0.0053(9)
C41 0.0141(9) 0.0169(9) 0.0152(9) -0.0010(7) 0.0010(7) -0.0032(8)
C19 0.0168(10) 0.0216(10) 0.0096(8) -0.0001(7) -0.0013(7) 0.0047(8)
C21 0.0210(10) 0.0208(10) 0.0181(10) 0.0022(8) 0.0057(8) 0.0040(8)
C44 0.0183(11) 0.0235(11) 0.0471(15) -0.0036(10) 0.0028(11) 0.0026(9)
C22 0.0256(12) 0.0293(12) 0.0282(12) -0.0045(9) 0.0093(10) 0.0061(10)
C2 0.0227(11) 0.0272(11) 0.0274(11) -0.0030(9) 0.0048(9) 0.0007(9)
O13 0.0502(12) 0.0477(12) 0.0385(10) -0.0226(9) 0.0265(9) -0.0094(10)
C23 0.0289(13) 0.0417(14) 0.0262(12) 0.0053(11) -0.0020(10) 0.0045(11)
C24 0.0272(12) 0.0320(12) 0.0201(11) 0.0005(9) 0.0024(9) 0.0025(10)
C3 0.0213(11) 0.0267(11) 0.0178(10) -0.0001(8) 0.0073(8) 0.0055(9)
C1 0.0316(13) 0.0313(13) 0.0351(13) 0.0001(11) 0.0147(11) 0.0003(10)
O2 0.0145(7) 0.0194(7) 0.0153(7) -0.0010(5) 0.0024(5) 0.0041(6)
Cl1 0.0142(2) 0.0170(2) 0.0176(2) 0.00348(17) 0.00035(17) -0.00099(17)
O5 0.0314(9) 0.0258(8) 0.0203(8) 0.0025(7) 0.0069(7) 0.0014(7)
O6 0.0293(9) 0.0295(9) 0.0260(8) -0.0095(7) 0.0063(7) -0.0051(7)
O9 0.0197(8) 0.0300(8) 0.0218(8) 0.0069(6) -0.0012(6) 0.0058(7)
O7 0.0290(9) 0.0295(9) 0.0341(9) 0.0174(7) -0.0087(7) -0.0137(7)
O8 0.0183(8) 0.0307(9) 0.0400(10) -0.0064(7) 0.0106(7) 0.0015(7)

loop_
_atom_type_symbol
_atom_type_description
_atom_type_scat_dispersion_real
_atom_type_scat_dispersion_imag
_atom_type_scat_source
C C 0.0181 0.0091 'International Tables Vol C Tables 4.2.6.8 and 6.1.1.4'
H H 0.0000 0.0000 'International Tables Vol C Tables 4.2.6.8 and 6.1.1.4'
Cl Cl 0.3639 0.7018 'International Tables Vol C Tables 4.2.6.8 and 6.1.1.4'
Mn Mn -0.5299 2.8052 'International Tables Vol C Tables 4.2.6.8 and 6.1.1.4'
N N 0.0311 0.0180 'International Tables Vol C Tables 4.2.6.8 and 6.1.1.4'
O O 0.0492 0.0322 'International Tables Vol C Tables 4.2.6.8 and 6.1.1.4'

loop_
_geom_angle_atom_site_label_1
_geom_angle_atom_site_label_2
_geom_angle_atom_site_label_3
_geom_angle
_geom_angle_site_symmetry_1
_geom_angle_site_symmetry_3
_geom_angle_publ_flag
O1 Mn1 O4 91.77(5) . . ?
O1 Mn1 O2 156.60(5) . . ?
O3 Mn1 O1 90.37(5) . . ?
O3 Mn1 O4 156.02(5) . . ?
O3 Mn1 O2 88.80(5) . . ?
O4 Mn1 O2 98.40(5) . . ?
N5 Mn1 O1 89.03(5) . . ?
N5 Mn1 O3 137.18(5) . . ?
N5 Mn1 O4 66.76(5) . . ?
N5 Mn1 O2 75.93(5) . . ?
N2 Mn1 O1 67.67(5) . . ?
N2 Mn1 O3 86.83(5) . . ?
N2 Mn1 O4 71.98(5) . . ?
N2 Mn1 N5 131.56(6) . . ?
N2 Mn1 N1 69.10(6) . . ?
N2 Mn1 O2 135.57(5) . . ?
N6 Mn1 O1 84.56(5) . . ?
N6 Mn1 O3 68.05(5) . . ?
N6 Mn1 O4 135.93(5) . . ?
N6 Mn1 N5 69.27(6) . . ?
N6 Mn1 N2 142.56(6) . . ?
N6 Mn1 N1 130.55(6) . . ?
N6 Mn1 O2 73.46(5) . . ?
N1 Mn1 O1 136.55(5) . . ?
N1 Mn1 O3 83.01(5) . . ?
N1 Mn1 O4 79.06(5) . . ?
N1 Mn1 N5 123.96(6) . . ?
N1 Mn1 O2 66.48(5) . . ?
O12 Cl2 O10 108.18(11) . . ?
O11 Cl2 O10 109.02(11) . . ?
O11 Cl2 O12 110.93(13) . . ?
O11 Cl2 O13 110.29(12) . . ?
O13 Cl2 O10 109.35(13) . . ?
O13 Cl2 O12 109.02(12) . . ?
C18 O1 Mn1 118.63(12) . . ?
C40 O3 Mn1 118.76(12) . . ?
C27 O4 Mn1 120.01(12) . . ?
C5 N4 H4 119.9 . . ?
C5 N4 C4 120.11(17) . . ?
C4 N4 H4 119.9 . . ?
C28 N5 Mn1 122.75(13) . . ?
C28 N5 C32 118.75(17) . . ?
C32 N5 Mn1 117.98(13) . . ?
C11 N2 Mn1 118.32(13) . . ?
C17 N2 Mn1 121.88(13) . . ?
C17 N2 C11 119.05(16) . . ?
C37 C34 C35 124.66(18) . . ?
C37 C34 C33 116.41(18) . . ?
C33 C34 C35 118.93(18) . . ?
C39 N6 Mn1 121.69(13) . . ?
C39 N6 C33 118.96(16) . . ?
C33 N6 Mn1 119.09(13) . . ?
C27 N8 H8 119.9 . . ?
C27 N8 C26 120.21(17) . . ?
C26 N8 H8 119.9 . . ?
C18 N3 H3 119.5 . . ?
C18 N3 C19 120.99(17) . . ?
C19 N3 H3 119.5 . . ?
C6 N1 Mn1 122.98(13) . . ?
C6 N1 C10 118.53(17) . . ?
C10 N1 Mn1 118.23(13) . . ?
N4 C5 C6 119.11(18) . . ?
O2 C5 N4 122.80(18) . . ?
O2 C5 C6 118.09(17) . . ?
C34 C35 H35 119.4 . . ?
C36 C35 C34 121.28(18) . . ?
C36 C35 H35 119.4 . . ?
O4 C27 N8 122.59(18) . . ?
O4 C27 C28 118.57(17) . . ?
N8 C27 C28 118.83(17) . . ?
C32 C31 C36 118.48(18) . . ?
C32 C31 C30 116.67(18) . . ?
C30 C31 C36 124.80(18) . . ?
H20A C20 H20B 107.7 . . ?
C19 C20 H20A 108.9 . . ?
C19 C20 H20B 108.9 . . ?
C19 C20 C21 113.53(17) . . ?
C21 C20 H20A 108.9 . . ?
C21 C20 H20B 108.9 . . ?
C6 C7 H7 120.6 . . ?
C8 C7 H7 120.6 . . ?
C8 C7 C6 118.76(18) . . ?
N1 C6 C5 110.77(17) . . ?
N1 C6 C7 122.64(18) . . ?
C7 C6 C5 126.53(18) . . ?
N5 C28 C27 110.85(17) . . ?
N5 C28 C29 122.64(18) . . ?
C29 C28 C27 126.50(18) . . ?
C40 N7 H7A 119.1 . . ?
C40 N7 C41 121.74(17) . . ?
C41 N7 H7A 119.1 . . ?
N2 C11 C12 123.46(18) . . ?
N2 C11 C10 116.33(17) . . ?
C12 C11 C10 120.18(18) . . ?
C35 C36 C31 121.04(18) . . ?
C35 C36 H36 119.5 . . ?
C31 C36 H36 119.5 . . ?
C28 C29 H29 120.6 . . ?
C30 C29 C28 118.79(18) . . ?
C30 C29 H29 120.6 . . ?
C11 C12 C13 118.45(18) . . ?
C11 C12 C15 116.81(18) . . ?
C15 C12 C13 124.67(18) . . ?
N6 C39 C38 122.02(18) . . ?
N6 C39 C40 112.03(16) . . ?
C38 C39 C40 125.72(18) . . ?
N2 C17 C16 122.13(18) . . ?
N2 C17 C18 111.47(16) . . ?
C16 C17 C18 126.40(18) . . ?
C39 C38 H38 120.5 . . ?
C37 C38 C39 118.96(18) . . ?
C37 C38 H38 120.5 . . ?
C34 C37 H37 120.1 . . ?
C38 C37 C34 119.86(18) . . ?
C38 C37 H37 120.1 . . ?
C34 C33 C32 119.59(17) . . ?
N6 C33 C34 123.75(18) . . ?
N6 C33 C32 116.65(17) . . ?
C10 C9 C8 116.42(18) . . ?
C10 C9 C14 118.60(18) . . ?
C8 C9 C14 124.95(18) . . ?
O3 C40 N7 124.07(18) . . ?
O3 C40 C39 118.85(17) . . ?
N7 C40 C39 117.00(17) . . ?
C17 C16 H16 120.5 . . ?
C15 C16 C17 119.06(18) . . ?
C15 C16 H16 120.5 . . ?
N1 C10 C11 116.20(17) . . ?
N1 C10 C9 123.72(18) . . ?
C9 C10 C11 120.08(18) . . ?
N5 C32 C31 123.19(18) . . ?
N5 C32 C33 116.21(17) . . ?
C31 C32 C33 120.59(18) . . ?
C12 C13 H13 119.3 . . ?
C14 C13 C12 121.32(18) . . ?
C14 C13 H13 119.3 . . ?
C12 C15 H15 120.3 . . ?
C16 C15 C12 119.49(18) . . ?
C16 C15 H15 120.3 . . ?
H42A C42 H42B 107.8 . . ?
C43 C42 H42A 109.0 . . ?
C43 C42 H42B 109.0 . . ?
C41 C42 H42A 109.0 . . ?
C41 C42 H42B 109.0 . . ?
C41 C42 C43 112.80(17) . . ?
C7 C8 C9 119.92(18) . . ?
C7 C8 H8A 120.0 . . ?
C9 C8 H8A 120.0 . . ?
C42 C43 H43A 109.3 . . ?
C42 C43 H43B 109.3 . . ?
H43A C43 H43B 107.9 . . ?
C44 C43 C42 111.79(18) . . ?
C44 C43 H43A 109.3 . . ?
C44 C43 H43B 109.3 . . ?
C9 C14 H14 119.3 . . ?
C13 C14 C9 121.36(18) . . ?
C13 C14 H14 119.3 . . ?
C31 C30 H30 120.0 . . ?
C29 C30 C31 119.95(18) . . ?
C29 C30 H30 120.0 . . ?
O1 C18 N3 123.33(18) . . ?
O1 C18 C17 118.54(17) . . ?
N3 C18 C17 118.13(17) . . ?
N8 C26 H26A 108.8 . . ?
N8 C26 H26B 108.8 . . ?
N8 C26 C25 113.62(17) . . ?
H26A C26 H26B 107.7 . . ?
C25 C26 H26A 108.8 . . ?
C25 C26 H26B 108.8 . . ?
C26 C25 H25A 109.6 . . ?
C26 C25 H25B 109.6 . . ?
C26 C25 C24 110.35(18) . . ?
H25A C25 H25B 108.1 . . ?
C24 C25 H25A 109.6 . . ?
C24 C25 H25B 109.6 . . ?
N4 C4 H4A 109.0 . . ?
N4 C4 H4B 109.0 . . ?
N4 C4 C3 112.81(18) . . ?
H4A C4 H4B 107.8 . . ?
C3 C4 H4A 109.0 . . ?
C3 C4 H4B 109.0 . . ?
N7 C41 C42 112.40(17) . . ?
N7 C41 H41A 109.1 . . ?
N7 C41 H41B 109.1 . . ?
C42 C41 H41A 109.1 . . ?
C42 C41 H41B 109.1 . . ?
H41A C41 H41B 107.9 . . ?
N3 C19 C20 111.72(16) . . ?
N3 C19 H19A 109.3 . . ?
N3 C19 H19B 109.3 . . ?
C20 C19 H19A 109.3 . . ?
C20 C19 H19B 109.3 . . ?
H19A C19 H19B 107.9 . . ?
C20 C21 H21A 109.1 . . ?
C20 C21 H21B 109.1 . . ?
H21A C21 H21B 107.8 . . ?
C22 C21 C20 112.66(18) . . ?
C22 C21 H21A 109.1 . . ?
C22 C21 H21B 109.1 . . ?
C43 C44 H44A 109.5 . . ?
C43 C44 H44B 109.5 . . ?
C43 C44 H44C 109.5 . . ?
H44A C44 H44B 109.5 . . ?
H44A C44 H44C 109.5 . . ?
H44B C44 H44C 109.5 . . ?
C21 C22 H22A 109.5 . . ?
C21 C22 H22B 109.5 . . ?
C21 C22 H22C 109.5 . . ?
H22A C22 H22B 109.5 . . ?
H22A C22 H22C 109.5 . . ?
H22B C22 H22C 109.5 . . ?
H2A C2 H2B 107.8 . . ?
C3 C2 H2A 109.1 . . ?
C3 C2 H2B 109.1 . . ?
C3 C2 C1 112.6(2) . . ?
C1 C2 H2A 109.1 . . ?
C1 C2 H2B 109.1 . . ?
H23A C23 H23B 109.5 . . ?
H23A C23 H23C 109.5 . . ?
H23B C23 H23C 109.5 . . ?
C24 C23 H23A 109.5 . . ?
C24 C23 H23B 109.5 . . ?
C24 C23 H23C 109.5 . . ?
C25 C24 H24A 109.0 . . ?
C25 C24 H24B 109.0 . . ?
C23 C24 C25 113.0(2) . . ?
C23 C24 H24A 109.0 . . ?
C23 C24 H24B 109.0 . . ?
H24A C24 H24B 107.8 . . ?
C4 C3 H3A 108.8 . . ?
C4 C3 H3B 108.8 . . ?
C2 C3 C4 113.62(19) . . ?
C2 C3 H3A 108.8 . . ?
C2 C3 H3B 108.8 . . ?
H3A C3 H3B 107.7 . . ?
C2 C1 H1A 109.5 . . ?
C2 C1 H1B 109.5 . . ?
C2 C1 H1C 109.5 . . ?
H1A C1 H1B 109.5 . . ?
H1A C1 H1C 109.5 . . ?
H1B C1 H1C 109.5 . . ?
C5 O2 Mn1 116.68(12) . . ?
O6 Cl1 O9 110.37(10) . . ?
O6 Cl1 O7 109.47(11) . . ?
O9 Cl1 O7 108.49(10) . . ?
O8 Cl1 O6 109.50(10) . . ?
O8 Cl1 O9 109.63(10) . . ?
O8 Cl1 O7 109.37(11) . . ?
H5A O5 H5B 105(3) . . ?

loop_
_geom_bond_atom_site_label_1
_geom_bond_atom_site_label_2
_geom_bond_distance
_geom_bond_site_symmetry_2
_geom_bond_publ_flag
Mn1 O1 2.3664(14) . ?
Mn1 O3 2.3615(14) . ?
Mn1 O4 2.3691(14) . ?
Mn1 N5 2.3276(16) . ?
Mn1 N2 2.3116(16) . ?
Mn1 N6 2.3053(16) . ?
Mn1 N1 2.3231(16) . ?
Mn1 O2 2.4172(14) . ?
Cl2 O10 1.4488(16) . ?
Cl2 O12 1.4315(18) . ?
Cl2 O11 1.4195(18) . ?
Cl2 O13 1.4308(17) . ?
O1 C18 1.245(2) . ?
O3 C40 1.244(2) . ?
O4 C27 1.239(2) . ?
N4 H4 0.8800 . ?
N4 C5 1.329(3) . ?
N4 C4 1.466(3) . ?
N5 C28 1.323(3) . ?
N5 C32 1.346(2) . ?
N2 C11 1.346(3) . ?
N2 C17 1.323(3) . ?
C34 C35 1.438(3) . ?
C34 C37 1.405(3) . ?
C34 C33 1.411(3) . ?
N6 C39 1.327(3) . ?
N6 C33 1.337(3) . ?
N8 H8 0.8800 . ?
N8 C27 1.331(3) . ?
N8 C26 1.460(3) . ?
N3 H3 0.8800 . ?
N3 C18 1.324(3) . ?
N3 C19 1.461(2) . ?
N1 C6 1.327(3) . ?
N1 C10 1.345(2) . ?
C5 C6 1.507(3) . ?
C5 O2 1.240(2) . ?
C35 H35 0.9500 . ?
C35 C36 1.361(3) . ?
C27 C28 1.505(3) . ?
C31 C36 1.442(3) . ?
C31 C32 1.409(3) . ?
C31 C30 1.410(3) . ?
C20 H20A 0.9900 . ?
C20 H20B 0.9900 . ?
C20 C19 1.517(3) . ?
C20 C21 1.522(3) . ?
C7 H7 0.9500 . ?
C7 C6 1.409(3) . ?
C7 C8 1.379(3) . ?
C28 C29 1.406(3) . ?
N7 H7A 0.8800 . ?
N7 C40 1.328(3) . ?
N7 C41 1.458(3) . ?
C11 C12 1.408(3) . ?
C11 C10 1.438(3) . ?
C36 H36 0.9500 . ?
C29 H29 0.9500 . ?
C29 C30 1.373(3) . ?
C12 C13 1.441(3) . ?
C12 C15 1.411(3) . ?
C39 C38 1.409(3) . ?
C39 C40 1.508(3) . ?
C17 C16 1.412(3) . ?
C17 C18 1.504(3) . ?
C38 H38 0.9500 . ?
C38 C37 1.381(3) . ?
C37 H37 0.9500 . ?
C33 C32 1.438(3) . ?
C9 C10 1.411(3) . ?
C9 C8 1.412(3) . ?
C9 C14 1.434(3) . ?
C16 H16 0.9500 . ?
C16 C15 1.384(3) . ?
C13 H13 0.9500 . ?
C13 C14 1.357(3) . ?
C15 H15 0.9500 . ?
C42 H42A 0.9900 . ?
C42 H42B 0.9900 . ?
C42 C43 1.528(3) . ?
C42 C41 1.522(3) . ?
C8 H8A 0.9500 . ?
C43 H43A 0.9900 . ?
C43 H43B 0.9900 . ?
C43 C44 1.524(3) . ?
C14 H14 0.9500 . ?
C30 H30 0.9500 . ?
C26 H26A 0.9900 . ?
C26 H26B 0.9900 . ?
C26 C25 1.520(3) . ?
C25 H25A 0.9900 . ?
C25 H25B 0.9900 . ?
C25 C24 1.522(3) . ?
C4 H4A 0.9900 . ?
C4 H4B 0.9900 . ?
C4 C3 1.528(3) . ?
C41 H41A 0.9900 . ?
C41 H41B 0.9900 . ?
C19 H19A 0.9900 . ?
C19 H19B 0.9900 . ?
C21 H21A 0.9900 . ?
C21 H21B 0.9900 . ?
C21 C22 1.519(3) . ?
C44 H44A 0.9800 . ?
C44 H44B 0.9800 . ?
C44 H44C 0.9800 . ?
C22 H22A 0.9800 . ?
C22 H22B 0.9800 . ?
C22 H22C 0.9800 . ?
C2 H2A 0.9900 . ?
C2 H2B 0.9900 . ?
C2 C3 1.522(3) . ?
C2 C1 1.526(3) . ?
C23 H23A 0.9800 . ?
C23 H23B 0.9800 . ?
C23 H23C 0.9800 . ?
C23 C24 1.521(3) . ?
C24 H24A 0.9900 . ?
C24 H24B 0.9900 . ?
C3 H3A 0.9900 . ?
C3 H3B 0.9900 . ?
C1 H1A 0.9800 . ?
C1 H1B 0.9800 . ?
C1 H1C 0.9800 . ?
Cl1 O6 1.4383(16) . ?
Cl1 O9 1.4427(16) . ?
Cl1 O7 1.4496(16) . ?
Cl1 O8 1.4370(16) . ?
O5 H5A 0.90(4) . ?
O5 H5B 0.86(4) . ?

loop_
_geom_hbond_atom_site_label_D
_geom_hbond_atom_site_label_H
_geom_hbond_atom_site_label_A
_geom_hbond_distance_DH
_geom_hbond_distance_HA
_geom_hbond_distance_DA
_geom_hbond_angle_DHA
_geom_hbond_site_symmetry_A
_geom_hbond_publ_flag
N7 H7A O5 0.88 2.06 2.871(2) 153.1 . yes

loop_
_geom_torsion_atom_site_label_1
_geom_torsion_atom_site_label_2
_geom_torsion_atom_site_label_3
_geom_torsion_atom_site_label_4
_geom_torsion
_geom_torsion_site_symmetry_1
_geom_torsion_site_symmetry_2
_geom_torsion_site_symmetry_3
_geom_torsion_site_symmetry_4
_geom_torsion_publ_flag
Mn1 O1 C18 N3 166.67(15) . . . . ?
Mn1 O1 C18 C17 -13.9(2) . . . . ?
Mn1 O3 C40 N7 174.39(15) . . . . ?
Mn1 O3 C40 C39 -9.2(2) . . . . ?
Mn1 O4 C27 N8 -168.93(15) . . . . ?
Mn1 O4 C27 C28 9.8(2) . . . . ?
Mn1 N5 C28 C27 8.6(2) . . . . ?
Mn1 N5 C28 C29 -171.10(14) . . . . ?
Mn1 N5 C32 C31 171.87(14) . . . . ?
Mn1 N5 C32 C33 -9.0(2) . . . . ?
Mn1 N2 C11 C12 -170.01(14) . . . . ?
Mn1 N2 C11 C10 11.9(2) . . . . ?
Mn1 N2 C17 C16 169.41(14) . . . . ?
Mn1 N2 C17 C18 -9.7(2) . . . . ?
Mn1 N6 C39 C38 175.93(14) . . . . ?
Mn1 N6 C39 C40 1.2(2) . . . . ?
Mn1 N6 C33 C34 -174.93(14) . . . . ?
Mn1 N6 C33 C32 4.1(2) . . . . ?
Mn1 N1 C6 C5 4.0(2) . . . . ?
Mn1 N1 C6 C7 -173.30(14) . . . . ?
Mn1 N1 C10 C11 -8.7(2) . . . . ?
Mn1 N1 C10 C9 172.47(14) . . . . ?
O4 C27 C28 N5 -11.9(3) . . . . ?
O4 C27 C28 C29 167.87(19) . . . . ?
N4 C5 C6 N1 159.69(18) . . . . ?
N4 C5 C6 C7 -23.1(3) . . . . ?
N4 C5 O2 Mn1 -153.71(16) . . . . ?
N4 C4 C3 C2 64.0(2) . . . . ?
N5 C28 C29 C30 -0.4(3) . . . . ?
N2 C11 C12 C13 -176.66(18) . . . . ?
N2 C11 C12 C15 0.6(3) . . . . ?
N2 C11 C10 N1 -2.1(3) . . . . ?
N2 C11 C10 C9 176.79(17) . . . . ?
N2 C17 C16 C15 -0.1(3) . . . . ?
N2 C17 C18 O1 15.5(3) . . . . ?
N2 C17 C18 N3 -165.11(17) . . . . ?
C34 C35 C36 C31 2.5(3) . . . . ?
C34 C33 C32 N5 -177.63(17) . . . . ?
C34 C33 C32 C31 1.5(3) . . . . ?
N6 C39 C38 C37 -1.1(3) . . . . ?
N6 C39 C40 O3 5.4(3) . . . . ?
N6 C39 C40 N7 -177.93(17) . . . . ?
N6 C33 C32 N5 3.3(3) . . . . ?
N6 C33 C32 C31 -177.55(17) . . . . ?
N8 C27 C28 N5 166.93(18) . . . . ?
N8 C27 C28 C29 -13.3(3) . . . . ?
N8 C26 C25 C24 177.15(18) . . . . ?
C5 N4 C4 C3 73.5(3) . . . . ?
C35 C34 C37 C38 -179.07(19) . . . . ?
C35 C34 C33 N6 179.70(18) . . . . ?
C35 C34 C33 C32 0.7(3) . . . . ?
C27 N8 C26 C25 -71.9(3) . . . . ?
C27 C28 C29 C30 179.88(19) . . . . ?
C6 N1 C10 C11 176.97(17) . . . . ?
C6 N1 C10 C9 -1.8(3) . . . . ?
C6 C5 O2 Mn1 26.6(2) . . . . ?
C6 C7 C8 C9 -0.9(3) . . . . ?
C28 N5 C32 C31 -0.1(3) . . . . ?
C28 N5 C32 C33 178.98(17) . . . . ?
C28 C29 C30 C31 0.0(3) . . . . ?
C11 N2 C17 C16 -0.4(3) . . . . ?
C11 N2 C17 C18 -179.57(16) . . . . ?
C11 C12 C13 C14 -0.7(3) . . . . ?
C11 C12 C15 C16 -1.1(3) . . . . ?
C36 C31 C32 N5 177.29(17) . . . . ?
C36 C31 C32 C33 -1.8(3) . . . . ?
C36 C31 C30 C29 -177.07(19) . . . . ?
C12 C11 C10 N1 179.83(17) . . . . ?
C12 C11 C10 C9 -1.3(3) . . . . ?
C12 C13 C14 C9 0.2(3) . . . . ?
C39 N6 C33 C34 -0.7(3) . . . . ?
C39 N6 C33 C32 178.30(17) . . . . ?
C39 C38 C37 C34 -0.8(3) . . . . ?
C17 N2 C11 C12 0.2(3) . . . . ?
C17 N2 C11 C10 -177.85(17) . . . . ?
C17 C16 C15 C12 0.9(3) . . . . ?
C38 C39 C40 O3 -169.14(19) . . . . ?
C38 C39 C40 N7 7.6(3) . . . . ?
C37 C34 C35 C36 178.15(19) . . . . ?
C37 C34 C33 N6 -1.1(3) . . . . ?
C37 C34 C33 C32 179.89(17) . . . . ?
C33 C34 C35 C36 -2.8(3) . . . . ?
C33 C34 C37 C38 1.8(3) . . . . ?
C33 N6 C39 C38 1.9(3) . . . . ?
C33 N6 C39 C40 -172.89(16) . . . . ?
C40 N7 C41 C42 79.6(2) . . . . ?
C40 C39 C38 C37 172.87(18) . . . . ?
C16 C17 C18 O1 -163.63(19) . . . . ?
C16 C17 C18 N3 15.8(3) . . . . ?
C10 N1 C6 C5 178.05(16) . . . . ?
C10 N1 C6 C7 0.7(3) . . . . ?
C10 C11 C12 C13 1.3(3) . . . . ?
C10 C11 C12 C15 178.53(18) . . . . ?
C10 C9 C8 C7 -0.1(3) . . . . ?
C10 C9 C14 C13 -0.1(3) . . . . ?
C32 N5 C28 C27 -179.77(16) . . . . ?
C32 N5 C28 C29 0.5(3) . . . . ?
C32 C31 C36 C35 -0.2(3) . . . . ?
C32 C31 C30 C29 0.3(3) . . . . ?
C13 C12 C15 C16 175.95(19) . . . . ?
C15 C12 C13 C14 -177.73(19) . . . . ?
C8 C7 C6 N1 0.6(3) . . . . ?
C8 C7 C6 C5 -176.26(19) . . . . ?
C8 C9 C10 N1 1.5(3) . . . . ?
C8 C9 C10 C11 -177.25(17) . . . . ?
C8 C9 C14 C13 177.6(2) . . . . ?
C43 C42 C41 N7 179.30(17) . . . . ?
C14 C9 C10 N1 179.47(18) . . . . ?
C14 C9 C10 C11 0.7(3) . . . . ?
C14 C9 C8 C7 -177.89(19) . . . . ?
C30 C31 C36 C35 177.14(19) . . . . ?
C30 C31 C32 N5 -0.3(3) . . . . ?
C30 C31 C32 C33 -179.36(17) . . . . ?
C18 N3 C19 C20 172.25(18) . . . . ?
C18 C17 C16 C15 178.90(18) . . . . ?
C26 N8 C27 O4 4.8(3) . . . . ?
C26 N8 C27 C28 -173.91(18) . . . . ?
C26 C25 C24 C23 -178.8(2) . . . . ?
C4 N4 C5 C6 -178.67(18) . . . . ?
C4 N4 C5 O2 1.7(3) . . . . ?
C41 N7 C40 O3 1.6(3) . . . . ?
C41 N7 C40 C39 -174.95(17) . . . . ?
C41 C42 C43 C44 -174.74(19) . . . . ?
C19 N3 C18 O1 -5.5(3) . . . . ?
C19 N3 C18 C17 175.09(17) . . . . ?
C19 C20 C21 C22 -173.45(18) . . . . ?
C21 C20 C19 N3 -67.7(2) . . . . ?
C1 C2 C3 C4 172.94(19) . . . . ?
O2 C5 C6 N1 -20.6(3) . . . . ?
O2 C5 C6 C7 156.6(2) . . . . ?
